data_2239735
loop_
_publ_author_name
'Bai, Xiao-Guang'
'Yang, Xiao-Yu'
'Wang, Ju-Xian'

_publ_section_title
;
 Di-<i>tert</i>-butyl
 1-[2-hydroxy-3-(methylsulfanyl)propyl]hydrazine-1,2-dicarboxylate
;
_journal_issue 8
_journal_name_full 'Acta Crystallographica Section E'
_journal_page_first o843
_journal_paper_doi 10.1107/S1600536814015062
_journal_volume 70
_journal_year 2014
_chemical_formula_iupac 'C14 H28 N2 O5 S'
_chemical_formula_moiety 'C14 H28 N2 O5 S'
_chemical_formula_sum 'C14 H28 N2 O5 S'
_chemical_formula_weight 336.44
_chemical_name_systematic
;
Di-<i>tert</i>-butyl
1-[2-hydroxy-3-(methylsulfanyl)propyl]hydrazine-1,2-dicarboxylate
;
_space_group_IT_number 14
_symmetry_cell_setting monoclinic
_symmetry_space_group_name_Hall '-P 2ybc'
_symmetry_space_group_name_H-M 'P 1 21/c 1'
_atom_sites_solution_hydrogens geom
_atom_sites_solution_primary direct
_atom_sites_solution_secondary difmap
_audit_creation_method SHELXL-97
_cell_angle_alpha 90.00
_cell_angle_beta 103.772(2)
_cell_angle_gamma 90.00
_cell_formula_units_Z 4
_cell_length_a 14.0172(3)
_cell_length_b 7.83649(15)
_cell_length_c 17.2076(3)
_cell_measurement_reflns_used 7294
_cell_measurement_temperature 293(2)
_cell_measurement_theta_max 66.4390
_cell_measurement_theta_min 5.2770
_cell_volume 1835.84(6)
_computing_cell_refinement 'CrysAlis PRO (Agilent, 2013)'
_computing_data_collection 'CrysAlis PRO (Agilent, 2013)'
_computing_data_reduction 'CrysAlis PRO (Agilent, 2013)'
_computing_molecular_graphics 'SHELXTL/PC (Sheldrick, 2008)'
_computing_publication_material 'SHELXTL/PC (Sheldrick, 2008)'
_computing_structure_refinement 'SHELXL97 (Sheldrick, 2008)'
_computing_structure_solution 'SHELXS97 (Sheldrick, 2008)'
_diffrn_ambient_temperature 293(2)
_diffrn_measured_fraction_theta_full 0.999
_diffrn_measured_fraction_theta_max 0.999
_diffrn_measurement_device_type 'Agilent Xcalibur (Atlas, Gemini ultra)'
_diffrn_measurement_method '\w scans'
_diffrn_radiation_monochromator graphite
_diffrn_radiation_source 'fine-focus sealed tube'
_diffrn_radiation_type CuK\a
_diffrn_radiation_wavelength 1.54184
_diffrn_reflns_av_R_equivalents 0.0283
_diffrn_reflns_av_sigmaI/netI 0.0173
_diffrn_reflns_limit_h_max 16
_diffrn_reflns_limit_h_min -16
_diffrn_reflns_limit_k_max 7
_diffrn_reflns_limit_k_min -9
_diffrn_reflns_limit_l_max 20
_diffrn_reflns_limit_l_min -20
_diffrn_reflns_number 16825
_diffrn_reflns_theta_full 66.63
_diffrn_reflns_theta_max 66.63
_diffrn_reflns_theta_min 3.25
_diffrn_standards_decay_% 0
_diffrn_standards_interval_count 0
_diffrn_standards_interval_time 0
_diffrn_standards_number 0
_exptl_absorpt_coefficient_mu 1.768
_exptl_absorpt_correction_T_max 0.680
_exptl_absorpt_correction_T_min 0.551
_exptl_absorpt_correction_type multi-scan
_exptl_absorpt_process_details
;
(CrysAlis PRO, Agilent, 2013)
;
_exptl_crystal_colour colourless
_exptl_crystal_density_diffrn 1.217
_exptl_crystal_density_method 'not measured'
_exptl_crystal_description block
_exptl_crystal_F_000 728
_exptl_crystal_size_max 0.28
_exptl_crystal_size_mid 0.24
_exptl_crystal_size_min 0.24
_refine_diff_density_max 1.023
_refine_diff_density_min -0.658
_refine_ls_extinction_method none
_refine_ls_goodness_of_fit_ref 1.004
_refine_ls_hydrogen_treatment constr
_refine_ls_matrix_type full
_refine_ls_number_parameters 207
_refine_ls_number_reflns 3247
_refine_ls_number_restraints 0
_refine_ls_restrained_S_all 1.004
_refine_ls_R_factor_all 0.0676
_refine_ls_R_factor_gt 0.0628
_refine_ls_shift/su_max 0.000
_refine_ls_shift/su_mean 0.000
_refine_ls_structure_factor_coef Fsqd
_refine_ls_weighting_details 'calc w=1/[\s^2^(Fo^2^)+(0.1098P)^2^+1.6106P] where P=(Fo^2^+2Fc^2^)/3'
_refine_ls_weighting_scheme calc
_refine_ls_wR_factor_gt 0.1814
_refine_ls_wR_factor_ref 0.1870
_reflns_number_gt 2903
_reflns_number_total 3247
_reflns_threshold_expression I>2sigma(I)
_cod_data_source_file xu5797sup1.cif
_cod_data_source_block I
_cod_original_cell_volume 1835.84(7)
_cod_original_sg_symbol_H-M 'P 21/c'
_cod_database_code 2239735
_cod_database_fobs_code 2239735

loop_
_symmetry_equiv_pos_as_xyz
'x, y, z'
'-x, y+1/2, -z+1/2'
'-x, -y, -z'
'x, -y-1/2, z-1/2'

loop_
_atom_site_type_symbol
_atom_site_label
_atom_site_fract_x
_atom_site_fract_y
_atom_site_fract_z
_atom_site_U_iso_or_equiv
_atom_site_adp_type
_atom_site_calc_flag
_atom_site_refinement_flags
_atom_site_occupancy
_atom_site_symmetry_multiplicity
C C1 0.8328(2) 0.0844(4) 0.2221(2) 0.0607(8) Uani d . 1 1
H H1A 0.8060 0.0494 0.2660 0.091 Uiso calc R 1 1
H H1B 0.8898 0.0169 0.2216 0.091 Uiso calc R 1 1
H H1C 0.7845 0.0688 0.1728 0.091 Uiso calc R 1 1
C C2 0.86149(18) 0.2704(3) 0.23178(17) 0.0442(6) Uani d . 1 1
C C3 0.8960(3) 0.3336(4) 0.1599(2) 0.0654(9) Uani d . 1 1
H H3A 0.8445 0.3187 0.1125 0.098 Uiso calc R 1 1
H H3B 0.9527 0.2697 0.1551 0.098 Uiso calc R 1 1
H H3C 0.9127 0.4523 0.1667 0.098 Uiso calc R 1 1
C C4 0.9360(2) 0.3034(4) 0.3097(2) 0.0661(8) Uani d . 1 1
H H4A 0.9505 0.4232 0.3147 0.099 Uiso calc R 1 1
H H4B 0.9951 0.2410 0.3102 0.099 Uiso calc R 1 1
H H4C 0.9097 0.2670 0.3536 0.099 Uiso calc R 1 1
C C5 0.75898(17) 0.5211(3) 0.24304(13) 0.0377(5) Uani d . 1 1
C C6 0.8608(3) 0.5688(5) 0.4950(2) 0.0734(10) Uani d . 1 1
H H6A 0.8161 0.4772 0.4973 0.110 Uiso calc R 1 1
H H6B 0.9031 0.5863 0.5471 0.110 Uiso calc R 1 1
H H6C 0.8996 0.5405 0.4578 0.110 Uiso calc R 1 1
C C7 0.8696(3) 0.8736(6) 0.4540(2) 0.0829(12) Uani d . 1 1
H H7A 0.8977 0.8445 0.4100 0.124 Uiso calc R 1 1
H H7B 0.9212 0.8901 0.5013 0.124 Uiso calc R 1 1
H H7C 0.8322 0.9769 0.4418 0.124 Uiso calc R 1 1
C C8 0.7408(3) 0.7799(5) 0.52474(19) 0.0717(9) Uani d . 1 1
H H8A 0.7031 0.8797 0.5050 0.107 Uiso calc R 1 1
H H8B 0.7824 0.8035 0.5766 0.107 Uiso calc R 1 1
H H8C 0.6972 0.6876 0.5288 0.107 Uiso calc R 1 1
C C9 0.8032(2) 0.7309(4) 0.46795(15) 0.0502(7) Uani d . 1 1
C C10 0.68395(18) 0.7871(3) 0.34172(15) 0.0398(6) Uani d . 1 1
C C11 0.59483(19) 0.8209(3) 0.20202(15) 0.0420(6) Uani d . 1 1
H H11A 0.6411 0.8357 0.1687 0.050 Uiso calc R 1 1
H H11B 0.5821 0.9327 0.2217 0.050 Uiso calc R 1 1
C C12 0.50032(19) 0.7509(3) 0.15139(15) 0.0414(6) Uani d . 1 1
H H12 0.5117 0.6371 0.1318 0.050 Uiso calc R 1 1
C C13 0.4655(2) 0.8726(4) 0.08046(17) 0.0540(7) Uani d . 1 1
H H13A 0.5206 0.8962 0.0571 0.065 Uiso calc R 1 1
H H13B 0.4464 0.9797 0.1007 0.065 Uiso calc R 1 1
C C14 0.4265(4) 0.6873(6) -0.0605(3) 0.1003(15) Uani d . 1 1
H H14A 0.4392 0.7640 -0.1004 0.150 Uiso calc R 1 1
H H14B 0.3861 0.5948 -0.0862 0.150 Uiso calc R 1 1
H H14C 0.4875 0.6430 -0.0294 0.150 Uiso calc R 1 1
N N1 0.63988(15) 0.7134(3) 0.27015(12) 0.0406(5) Uani d . 1 1
N N2 0.66615(14) 0.5497(2) 0.25167(12) 0.0384(5) Uani d . 1 1
H H2 0.6317 0.4615 0.2686 0.046 Uiso d R 1 1
O O1 0.73806(14) 0.6746(2) 0.39125(10) 0.0453(4) Uani d . 1 1
O O2 0.67196(16) 0.9354(2) 0.35674(12) 0.0576(5) Uani d . 1 1
O O3 0.76770(12) 0.3515(2) 0.23478(12) 0.0450(5) Uani d . 1 1
O O4 0.81944(14) 0.6293(2) 0.24135(12) 0.0512(5) Uani d . 1 1
O O5 0.43100(14) 0.7407(2) 0.19925(12) 0.0496(5) Uani d . 1 1
H H5 0.3943 0.6593 0.1847 0.074 Uiso calc R 1 1
S S1 0.36497(6) 0.79803(14) 0.00276(5) 0.0743(3) Uani d . 1 1

loop_
_atom_site_aniso_label
_atom_site_aniso_U_11
_atom_site_aniso_U_22
_atom_site_aniso_U_33
_atom_site_aniso_U_12
_atom_site_aniso_U_13
_atom_site_aniso_U_23
C1 0.0588(17) 0.0400(15) 0.087(2) 0.0079(13) 0.0240(16) -0.0047(14)
C2 0.0374(13) 0.0403(13) 0.0560(15) 0.0054(10) 0.0135(11) -0.0014(11)
C3 0.071(2) 0.0624(19) 0.074(2) -0.0013(16) 0.0392(17) -0.0057(16)
C4 0.0560(18) 0.0638(19) 0.070(2) 0.0053(15) -0.0009(15) -0.0018(16)
C5 0.0417(12) 0.0355(12) 0.0348(11) 0.0021(10) 0.0067(9) -0.0013(9)
C6 0.064(2) 0.090(3) 0.0553(18) 0.0143(18) -0.0082(15) 0.0067(17)
C7 0.067(2) 0.107(3) 0.069(2) -0.031(2) 0.0045(17) 0.004(2)
C8 0.080(2) 0.091(3) 0.0456(16) -0.0027(19) 0.0186(16) -0.0128(16)
C9 0.0487(15) 0.0645(17) 0.0341(12) -0.0049(13) 0.0035(11) -0.0017(12)
C10 0.0408(13) 0.0408(13) 0.0373(12) 0.0047(10) 0.0082(10) -0.0009(10)
C11 0.0430(13) 0.0410(13) 0.0401(13) 0.0039(10) 0.0061(10) 0.0035(10)
C12 0.0443(13) 0.0371(12) 0.0403(13) 0.0057(10) 0.0052(10) -0.0052(10)
C13 0.0579(16) 0.0540(16) 0.0456(15) 0.0029(13) 0.0033(12) 0.0047(12)
C14 0.117(4) 0.084(3) 0.086(3) 0.005(3) -0.002(3) -0.030(2)
N1 0.0432(11) 0.0360(10) 0.0387(11) 0.0087(9) 0.0022(9) -0.0041(8)
N2 0.0381(10) 0.0326(10) 0.0431(11) 0.0030(8) 0.0069(8) -0.0029(8)
O1 0.0509(10) 0.0440(10) 0.0360(9) 0.0060(8) 0.0003(7) -0.0027(7)
O2 0.0774(14) 0.0407(11) 0.0497(11) 0.0110(9) 0.0048(9) -0.0083(8)
O3 0.0373(9) 0.0340(9) 0.0655(11) -0.0004(7) 0.0156(8) -0.0049(8)
O4 0.0518(11) 0.0389(10) 0.0658(12) -0.0061(8) 0.0198(9) -0.0010(8)
O5 0.0466(10) 0.0450(10) 0.0570(11) -0.0068(8) 0.0119(9) -0.0017(8)
S1 0.0590(5) 0.0937(7) 0.0592(5) 0.0013(4) -0.0082(4) 0.0056(4)

loop_
_atom_type_symbol
_atom_type_description
_atom_type_scat_dispersion_real
_atom_type_scat_dispersion_imag
_atom_type_scat_source
C C 0.0181 0.0091 'International Tables Vol C Tables 4.2.6.8 and 6.1.1.4'
H H 0.0000 0.0000 'International Tables Vol C Tables 4.2.6.8 and 6.1.1.4'
N N 0.0311 0.0180 'International Tables Vol C Tables 4.2.6.8 and 6.1.1.4'
O O 0.0492 0.0322 'International Tables Vol C Tables 4.2.6.8 and 6.1.1.4'
S S 0.3331 0.5567 'International Tables Vol C Tables 4.2.6.8 and 6.1.1.4'

loop_
_geom_angle_atom_site_label_1
_geom_angle_atom_site_label_2
_geom_angle_atom_site_label_3
_geom_angle
C2 C1 H1A 109.5
C2 C1 H1B 109.5
H1A C1 H1B 109.5
C2 C1 H1C 109.5
H1A C1 H1C 109.5
H1B C1 H1C 109.5
O3 C2 C1 101.8(2)
O3 C2 C4 109.2(2)
C1 C2 C4 111.8(3)
O3 C2 C3 110.4(2)
C1 C2 C3 110.7(3)
C4 C2 C3 112.3(3)
C2 C3 H3A 109.5
C2 C3 H3B 109.5
H3A C3 H3B 109.5
C2 C3 H3C 109.5
H3A C3 H3C 109.5
H3B C3 H3C 109.5
C2 C4 H4A 109.5
C2 C4 H4B 109.5
H4A C4 H4B 109.5
C2 C4 H4C 109.5
H4A C4 H4C 109.5
H4B C4 H4C 109.5
O4 C5 O3 127.7(2)
O4 C5 N2 125.6(2)
O3 C5 N2 106.7(2)
C9 C6 H6A 109.5
C9 C6 H6B 109.5
H6A C6 H6B 109.5
C9 C6 H6C 109.5
H6A C6 H6C 109.5
H6B C6 H6C 109.5
C9 C7 H7A 109.5
C9 C7 H7B 109.5
H7A C7 H7B 109.5
C9 C7 H7C 109.5
H7A C7 H7C 109.5
H7B C7 H7C 109.5
C9 C8 H8A 109.5
C9 C8 H8B 109.5
H8A C8 H8B 109.5
C9 C8 H8C 109.5
H8A C8 H8C 109.5
H8B C8 H8C 109.5
O1 C9 C8 108.9(2)
O1 C9 C7 110.5(2)
C8 C9 C7 112.9(3)
O1 C9 C6 101.2(2)
C8 C9 C6 111.3(3)
C7 C9 C6 111.4(3)
O2 C10 O1 125.9(2)
O2 C10 N1 122.8(2)
O1 C10 N1 111.3(2)
N1 C11 C12 114.0(2)
N1 C11 H11A 108.7
C12 C11 H11A 108.7
N1 C11 H11B 108.7
C12 C11 H11B 108.7
H11A C11 H11B 107.6
O5 C12 C11 108.3(2)
O5 C12 C13 111.4(2)
C11 C12 C13 107.6(2)
O5 C12 H12 109.8
C11 C12 H12 109.8
C13 C12 H12 109.8
C12 C13 S1 115.8(2)
C12 C13 H13A 108.3
S1 C13 H13A 108.3
C12 C13 H13B 108.3
S1 C13 H13B 108.3
H13A C13 H13B 107.4
S1 C14 H14A 109.5
S1 C14 H14B 109.5
H14A C14 H14B 109.5
S1 C14 H14C 109.5
H14A C14 H14C 109.5
H14B C14 H14C 109.5
C10 N1 N2 120.5(2)
C10 N1 C11 119.7(2)
N2 N1 C11 115.85(19)
C5 N2 N1 119.2(2)
C5 N2 H2 119.6
N1 N2 H2 115.4
C10 O1 C9 120.6(2)
C5 O3 C2 122.31(19)
C12 O5 H5 109.5
C14 S1 C13 101.96(19)

loop_
_geom_bond_atom_site_label_1
_geom_bond_atom_site_label_2
_geom_bond_distance
C1 C2 1.510(4)
C1 H1A 0.9600
C1 H1B 0.9600
C1 H1C 0.9600
C2 O3 1.472(3)
C2 C4 1.513(4)
C2 C3 1.514(4)
C3 H3A 0.9600
C3 H3B 0.9600
C3 H3C 0.9600
C4 H4A 0.9600
C4 H4B 0.9600
C4 H4C 0.9600
C5 O4 1.204(3)
C5 O3 1.345(3)
C5 N2 1.363(3)
C6 C9 1.518(5)
C6 H6A 0.9600
C6 H6B 0.9600
C6 H6C 0.9600
C7 C9 1.511(5)
C7 H7A 0.9600
C7 H7B 0.9600
C7 H7C 0.9600
C8 C9 1.508(4)
C8 H8A 0.9600
C8 H8B 0.9600
C8 H8C 0.9600
C9 O1 1.482(3)
C10 O2 1.210(3)
C10 O1 1.331(3)
C10 N1 1.367(3)
C11 N1 1.460(3)
C11 C12 1.505(4)
C11 H11A 0.9700
C11 H11B 0.9700
C12 O5 1.418(3)
C12 C13 1.534(4)
C12 H12 0.9800
C13 S1 1.794(3)
C13 H13A 0.9700
C13 H13B 0.9700
C14 S1 1.769(5)
C14 H14A 0.9600
C14 H14B 0.9600
C14 H14C 0.9600
N1 N2 1.393(3)
N2 H2 0.9282
O5 H5 0.8200

loop_
_geom_hbond_atom_site_label_D
_geom_hbond_atom_site_label_H
_geom_hbond_atom_site_label_A
_geom_hbond_site_symmetry_A
_geom_hbond_distance_DH
_geom_hbond_distance_HA
_geom_hbond_distance_DA
_geom_hbond_angle_DHA
O5 H5 O2 2_645 0.82 2.03 2.842(3) 168.2
N2 H2 O5 2_645 0.93 2.07 2.996(3) 171.5

loop_
_geom_torsion_atom_site_label_1
_geom_torsion_atom_site_label_2
_geom_torsion_atom_site_label_3
_geom_torsion_atom_site_label_4
_geom_torsion
N1 C11 C12 O5 62.4(3)
N1 C11 C12 C13 -177.0(2)
O5 C12 C13 S1 -71.2(3)
C11 C12 C13 S1 170.10(19)
O2 C10 N1 N2 171.3(2)
O1 C10 N1 N2 -10.2(3)
O2 C10 N1 C11 14.5(4)
O1 C10 N1 C11 -167.0(2)
C12 C11 N1 C10 -141.4(2)
C12 C11 N1 N2 60.8(3)
O4 C5 N2 N1 -8.6(4)
O3 C5 N2 N1 173.04(19)
C10 N1 N2 C5 -65.0(3)
C11 N1 N2 C5 92.7(3)
O2 C10 O1 C9 -9.8(4)
N1 C10 O1 C9 171.7(2)
C8 C9 O1 C10 72.2(3)
C7 C9 O1 C10 -52.4(4)
C6 C9 O1 C10 -170.5(2)
O4 C5 O3 C2 7.7(4)
N2 C5 O3 C2 -174.0(2)
C1 C2 O3 C5 -179.9(2)
C4 C2 O3 C5 61.8(3)
C3 C2 O3 C5 -62.3(3)
C12 C13 S1 C14 -89.1(3)
